data_4302365
loop_
_publ_author_name
'Otero, Antonio'
'Fern\'andez-Baeza, Juan'
'Tejeda, Juan'
'Lara-S\'anchez, Agust\'in'
'S\'anchez-Molina, Margarita'
'Franco, Sonia'
'L\'opez-Solera, Isabel'
'Rodr\'iguez, Ana M'
'S\'anchez-Barba, Luis F'
'Morante-Zarcero, Sonia'
'Garc\'es, Andr\'es'

_publ_section_title
;
 On the Search for NNO-Donor Enantiopure Scorpionate Ligands and Their
 Coordination to Group 4 Metals
;
_journal_coden_ASTM INOCAJ
_journal_issue 12
_journal_name_full 'Inorganic chemistry'
_journal_page_first 5540
_journal_page_last 5554
_journal_paper_doi 10.1021/ic900352e
_journal_volume 48
_journal_year 2009
_chemical_formula_sum 'C26 H34 N4 O4'
_chemical_formula_weight 466.57
_space_group_IT_number 2
_symmetry_cell_setting triclinic
_symmetry_space_group_name_Hall '-P 1'
_symmetry_space_group_name_H-M 'P -1'
_atom_sites_solution_hydrogens geom
_atom_sites_solution_primary direct
_atom_sites_solution_secondary difmap
_audit_creation_method SHELXL-97
_cell_angle_alpha 75.467(15)
_cell_angle_beta 82.452(15)
_cell_angle_gamma 77.829(15)
_cell_formula_units_Z 2
_cell_length_a 6.928(6)
_cell_length_b 10.730(9)
_cell_length_c 18.516(15)
_cell_measurement_temperature 250(2)
_cell_volume 1298.0(19)
_computing_cell_refinement 'Bruker SAINT'
_computing_data_collection 'Bruker APEX'
_computing_data_reduction 'Bruker SHELXTL'
_computing_molecular_graphics 'Bruker SHELXTL'
_computing_publication_material 'Bruker SHELXTL'
_computing_structure_refinement 'SHELXL-97 (Sheldrick, 1997)'
_computing_structure_solution 'SHELXS-97 (Sheldrick, 1990)'
_diffrn_ambient_temperature 250(2)
_diffrn_measured_fraction_theta_full 0.899
_diffrn_measured_fraction_theta_max 0.899
_diffrn_measurement_device_type 'CCD area detector'
_diffrn_measurement_method 'omega scan'
_diffrn_radiation_monochromator graphite
_diffrn_radiation_source 'fine-focus sealed tube'
_diffrn_radiation_type MoK\a
_diffrn_radiation_wavelength 0.71073
_diffrn_reflns_av_R_equivalents 0.0260
_diffrn_reflns_av_sigmaI/netI 0.0403
_diffrn_reflns_limit_h_max 6
_diffrn_reflns_limit_h_min -7
_diffrn_reflns_limit_k_max 10
_diffrn_reflns_limit_k_min -10
_diffrn_reflns_limit_l_max 18
_diffrn_reflns_limit_l_min -18
_diffrn_reflns_number 4902
_diffrn_reflns_theta_full 21.18
_diffrn_reflns_theta_max 21.18
_diffrn_reflns_theta_min 2.00
_exptl_absorpt_coefficient_mu 0.081
_exptl_absorpt_correction_T_max 1
_exptl_absorpt_correction_T_min 0.529695
_exptl_absorpt_correction_type Semi-empirical
_exptl_absorpt_process_details SADABS
_exptl_crystal_colour Colorless
_exptl_crystal_density_diffrn 1.194
_exptl_crystal_density_method 'not measured'
_exptl_crystal_description Plate
_exptl_crystal_F_000 500
_exptl_crystal_size_max 0.591
_exptl_crystal_size_mid 0.199
_exptl_crystal_size_min 0.185
_refine_diff_density_max 0.166
_refine_diff_density_min -0.152
_refine_diff_density_rms 0.034
_refine_ls_extinction_coef 0.013(3)
_refine_ls_extinction_expression Fc^*^=kFc[1+0.001xFc^2^\l^3^/sin(2\q)]^-1/4^
_refine_ls_extinction_method SHELXL
_refine_ls_goodness_of_fit_ref 1.062
_refine_ls_hydrogen_treatment mixed
_refine_ls_matrix_type full
_refine_ls_number_parameters 316
_refine_ls_number_reflns 2555
_refine_ls_number_restraints 0
_refine_ls_restrained_S_all 1.062
_refine_ls_R_factor_all 0.0681
_refine_ls_R_factor_gt 0.0485
_refine_ls_shift/su_max 0.007
_refine_ls_shift/su_mean 0.001
_refine_ls_structure_factor_coef Fsqd
_refine_ls_weighting_details 'calc w=1/[\s^2^(Fo^2^)+(0.0790P)^2^+0.0140P] where P=(Fo^2^+2Fc^2^)/3'
_refine_ls_weighting_scheme calc
_refine_ls_wR_factor_gt 0.1246
_refine_ls_wR_factor_ref 0.1392
_reflns_number_gt 1884
_reflns_number_total 2555
_reflns_threshold_expression >2sigma(I)
_cod_duplicate_entry 4338574
_cod_data_source_file ic900352e_si_001_4.cif
_cod_data_source_block 5
_cod_depositor_comments
;
The following automatic conversions were performed:
'_symmetry_cell_setting' value 'Triclinic' changed to 'triclinic'
according to '/home/saulius/struct/CIF-dictionaries/cif_core.dic'
dictionary named 'cif_core.dic' version 2.4.1 from 2010-06-29.

Automatic conversion script
Id: cif_fix_enum 1527 2010-12-29 10:47:43Z saulius 
;
_cod_original_cell_volume 1298.1(18)
_cod_database_code 4302365

loop_
_symmetry_equiv_pos_as_xyz
'x, y, z'
'-x, -y, -z'

loop_
_atom_site_label
_atom_site_type_symbol
_atom_site_fract_x
_atom_site_fract_y
_atom_site_fract_z
_atom_site_U_iso_or_equiv
_atom_site_adp_type
_atom_site_occupancy
_atom_site_symmetry_multiplicity
_atom_site_calc_flag
_atom_site_refinement_flags
_atom_site_disorder_assembly
_atom_site_disorder_group
O1 O 0.0208(3) 0.17757(19) 0.30496(11) 0.0485(6) Uani 1 1 d . . .
O2 O -0.3123(4) 0.2278(2) 0.33295(12) 0.0624(7) Uani 1 1 d . . .
O3 O -0.2536(3) 0.2447(2) 0.47289(12) 0.0631(7) Uani 1 1 d . . .
O4 O -0.2461(4) 0.0291(3) 0.49318(17) 0.0952(10) Uani 1 1 d . . .
N1 N 0.1974(4) 0.2487(2) 0.10488(14) 0.0465(7) Uani 1 1 d . . .
N2 N 0.3893(4) 0.1927(3) 0.08480(15) 0.0551(8) Uani 1 1 d . . .
N3 N 0.0884(4) 0.3907(2) 0.19044(13) 0.0430(7) Uani 1 1 d . . .
N4 N -0.1051(4) 0.4400(3) 0.21099(13) 0.0483(7) Uani 1 1 d . . .
C1 C 0.1508(5) 0.2545(3) 0.18313(16) 0.0448(9) Uani 1 1 d . . .
H1 H 0.2755 0.2210 0.2070 0.054 Uiso 1 1 calc R . .
C2 C 0.3936(5) 0.2039(3) 0.0112(2) 0.0594(10) Uani 1 1 d . . .
C3 C 0.2081(6) 0.2664(3) -0.01506(19) 0.0649(11) Uani 1 1 d . . .
H3 H 0.1749 0.2846 -0.0642 0.078 Uiso 1 1 calc R . .
C4 C 0.0851(5) 0.2954(3) 0.04507(18) 0.0528(9) Uani 1 1 d . . .
C5 C 0.5838(5) 0.1545(4) -0.0322(2) 0.0793(12) Uani 1 1 d . . .
H5A H 0.6400 0.2277 -0.0614 0.119 Uiso 1 1 calc R . .
H5B H 0.5555 0.1049 -0.0647 0.119 Uiso 1 1 calc R . .
H5C H 0.6761 0.0997 0.0022 0.119 Uiso 1 1 calc R . .
C6 C -0.1289(5) 0.3592(4) 0.05054(19) 0.0679(11) Uani 1 1 d . . .
H6A H -0.2063 0.2957 0.0782 0.102 Uiso 1 1 calc R . .
H6B H -0.1728 0.3938 0.0012 0.102 Uiso 1 1 calc R . .
H6C H -0.1446 0.4291 0.0758 0.102 Uiso 1 1 calc R . .
C7 C 0.2079(5) 0.4804(3) 0.17842(17) 0.0512(9) Uani 1 1 d . . .
C8 C 0.0857(5) 0.5926(3) 0.19172(17) 0.0552(9) Uani 1 1 d . . .
H8 H 0.1224 0.6728 0.1876 0.066 Uiso 1 1 calc R . .
C9 C -0.1040(5) 0.5634(3) 0.21253(16) 0.0470(9) Uani 1 1 d . . .
C10 C 0.4262(5) 0.4500(4) 0.1558(2) 0.0803(12) Uani 1 1 d . . .
H10A H 0.4931 0.3921 0.1972 0.120 Uiso 1 1 calc R . .
H10B H 0.4779 0.5298 0.1414 0.120 Uiso 1 1 calc R . .
H10C H 0.4470 0.4087 0.1143 0.120 Uiso 1 1 calc R . .
C11 C -0.2917(5) 0.6503(3) 0.23400(18) 0.0615(10) Uani 1 1 d . . .
H11A H -0.3944 0.5994 0.2511 0.092 Uiso 1 1 calc R . .
H11B H -0.3312 0.7188 0.1913 0.092 Uiso 1 1 calc R . .
H11C H -0.2695 0.6881 0.2733 0.092 Uiso 1 1 calc R . .
C12 C 0.0014(5) 0.1700(3) 0.22876(16) 0.0460(9) Uani 1 1 d . . .
H12 H -0.1330 0.2109 0.2148 0.055 Uiso 1 1 calc R . .
C13 C 0.0426(5) 0.0235(3) 0.22582(17) 0.0548(10) Uani 1 1 d . . .
C14 C -0.0100(6) 0.0096(3) 0.15018(19) 0.0740(12) Uani 1 1 d . . .
H14A H -0.1414 0.0572 0.1407 0.111 Uiso 1 1 calc R . .
H14B H -0.0042 -0.0813 0.1519 0.111 Uiso 1 1 calc R . .
H14C H 0.0827 0.0441 0.1109 0.111 Uiso 1 1 calc R . .
C15 C -0.0968(6) -0.0469(4) 0.2875(2) 0.0797(12) Uani 1 1 d . . .
H15A H -0.0624 -0.0453 0.3358 0.120 Uiso 1 1 calc R . .
H15B H -0.0831 -0.1361 0.2839 0.120 Uiso 1 1 calc R . .
H15C H -0.2314 -0.0029 0.2812 0.120 Uiso 1 1 calc R . .
C16 C 0.2599(6) -0.0410(3) 0.2387(2) 0.0737(11) Uani 1 1 d . . .
H16A H 0.3445 -0.0070 0.1962 0.111 Uiso 1 1 calc R . .
H16B H 0.2751 -0.1341 0.2453 0.111 Uiso 1 1 calc R . .
H16C H 0.2955 -0.0221 0.2827 0.111 Uiso 1 1 calc R . .
C17 C -0.1443(6) 0.2128(3) 0.34815(17) 0.0486(9) Uani 1 1 d . . .
C18 C -0.0824(5) 0.2314(3) 0.42031(16) 0.0501(9) Uani 1 1 d . . .
H18 H 0.0135 0.1540 0.4418 0.060 Uiso 1 1 calc R . .
C19 C -0.3240(6) 0.1352(5) 0.5067(2) 0.0708(11) Uani 1 1 d . . .
C20 C -0.5027(6) 0.1629(5) 0.5583(2) 0.1000(15) Uani 1 1 d . . .
H20A H -0.6084 0.2177 0.5299 0.150 Uiso 1 1 calc R . .
H20B H -0.4725 0.2068 0.5934 0.150 Uiso 1 1 calc R . .
H20C H -0.5425 0.0820 0.5847 0.150 Uiso 1 1 calc R . .
C21 C 0.0103(5) 0.3512(3) 0.40719(15) 0.0477(9) Uani 1 1 d . . .
C22 C 0.2123(6) 0.3415(4) 0.38846(18) 0.0604(10) Uani 1 1 d . . .
H22 H 0.2890 0.2611 0.3840 0.073 Uiso 1 1 calc R . .
C23 C 0.3018(6) 0.4495(4) 0.3763(2) 0.0703(11) Uani 1 1 d . . .
H23 H 0.4373 0.4418 0.3632 0.084 Uiso 1 1 calc R . .
C24 C 0.1898(7) 0.5679(4) 0.38353(19) 0.0695(11) Uani 1 1 d . . .
H24 H 0.2498 0.6405 0.3757 0.083 Uiso 1 1 calc R . .
C25 C -0.0100(7) 0.5800(4) 0.40220(19) 0.0665(11) Uani 1 1 d . . .
H25 H -0.0850 0.6607 0.4069 0.080 Uiso 1 1 calc R . .
C26 C -0.1016(5) 0.4721(4) 0.41413(17) 0.0577(10) Uani 1 1 d . . .
H26 H -0.2374 0.4808 0.4267 0.069 Uiso 1 1 calc R . .

loop_
_atom_site_aniso_label
_atom_site_aniso_U_11
_atom_site_aniso_U_22
_atom_site_aniso_U_33
_atom_site_aniso_U_23
_atom_site_aniso_U_13
_atom_site_aniso_U_12
O1 0.0460(14) 0.0523(15) 0.0466(13) -0.0172(11) 0.0037(10) -0.0053(11)
O2 0.0492(17) 0.0759(18) 0.0606(15) -0.0188(12) 0.0034(12) -0.0099(13)
O3 0.0714(17) 0.0662(19) 0.0507(14) -0.0176(13) 0.0132(12) -0.0168(15)
O4 0.078(2) 0.066(2) 0.130(3) 0.0080(19) -0.0129(17) -0.0208(17)
N1 0.0463(18) 0.0432(17) 0.0491(17) -0.0148(13) 0.0071(14) -0.0079(14)
N2 0.052(2) 0.0540(19) 0.059(2) -0.0206(14) 0.0106(14) -0.0087(15)
N3 0.0437(18) 0.0354(18) 0.0498(16) -0.0135(13) 0.0029(12) -0.0066(15)
N4 0.0428(19) 0.047(2) 0.0561(17) -0.0209(14) 0.0046(13) -0.0059(14)
C1 0.047(2) 0.044(2) 0.046(2) -0.0157(16) 0.0024(15) -0.0091(17)
C2 0.069(3) 0.050(2) 0.058(2) -0.0175(18) 0.0152(19) -0.015(2)
C3 0.082(3) 0.061(3) 0.048(2) -0.0156(18) 0.001(2) -0.004(2)
C4 0.062(2) 0.045(2) 0.048(2) -0.0080(17) -0.0010(19) -0.0072(18)
C5 0.083(3) 0.077(3) 0.075(3) -0.030(2) 0.026(2) -0.013(2)
C6 0.069(3) 0.068(3) 0.064(2) -0.0187(19) -0.0116(19) 0.000(2)
C7 0.051(2) 0.046(2) 0.059(2) -0.0136(18) -0.0019(17) -0.013(2)
C8 0.061(3) 0.040(2) 0.067(2) -0.0140(18) -0.0014(19) -0.018(2)
C9 0.055(3) 0.041(2) 0.0458(19) -0.0150(16) -0.0013(16) -0.0060(18)
C10 0.054(3) 0.075(3) 0.122(3) -0.039(2) 0.006(2) -0.022(2)
C11 0.065(2) 0.052(2) 0.066(2) -0.0223(18) -0.0002(18) -0.002(2)
C12 0.049(2) 0.047(2) 0.0419(19) -0.0135(16) 0.0001(16) -0.0064(17)
C13 0.070(3) 0.037(2) 0.055(2) -0.0124(17) 0.0051(18) -0.0078(19)
C14 0.101(3) 0.053(2) 0.077(3) -0.029(2) -0.002(2) -0.021(2)
C15 0.108(3) 0.050(3) 0.080(3) -0.013(2) 0.019(2) -0.029(2)
C16 0.088(3) 0.044(2) 0.079(3) -0.0128(19) -0.002(2) 0.007(2)
C17 0.050(3) 0.042(2) 0.049(2) -0.0074(16) 0.0047(19) -0.0063(18)
C18 0.049(2) 0.051(2) 0.047(2) -0.0139(17) 0.0049(17) -0.0034(18)
C19 0.072(3) 0.073(4) 0.062(3) 0.002(3) -0.007(2) -0.023(3)
C20 0.083(3) 0.156(5) 0.062(3) -0.014(3) 0.018(2) -0.052(3)
C21 0.048(2) 0.051(2) 0.0413(19) -0.0123(16) -0.0041(16) -0.0014(19)
C22 0.059(3) 0.060(3) 0.062(2) -0.0211(19) -0.0018(19) -0.006(2)
C23 0.065(3) 0.074(3) 0.076(3) -0.023(2) -0.004(2) -0.016(3)
C24 0.079(3) 0.071(3) 0.067(2) -0.018(2) -0.007(2) -0.030(3)
C25 0.079(3) 0.054(3) 0.070(2) -0.023(2) -0.009(2) -0.008(2)
C26 0.056(2) 0.061(3) 0.054(2) -0.0167(19) -0.0041(17) -0.001(2)

loop_
_atom_type_symbol
_atom_type_description
_atom_type_scat_dispersion_real
_atom_type_scat_dispersion_imag
_atom_type_scat_source
C C 0.0033 0.0016 'International Tables Vol C Tables 4.2.6.8 and 6.1.1.4'
H H 0.0000 0.0000 'International Tables Vol C Tables 4.2.6.8 and 6.1.1.4'
N N 0.0061 0.0033 'International Tables Vol C Tables 4.2.6.8 and 6.1.1.4'
O O 0.0106 0.0060 'International Tables Vol C Tables 4.2.6.8 and 6.1.1.4'

loop_
_geom_angle_atom_site_label_1
_geom_angle_atom_site_label_2
_geom_angle_atom_site_label_3
_geom_angle
_geom_angle_site_symmetry_1
_geom_angle_site_symmetry_3
_geom_angle_publ_flag
C17 O1 C12 118.8(2) . . ?
C19 O3 C18 116.9(3) . . ?
C4 N1 N2 112.4(2) . . ?
C4 N1 C1 130.9(3) . . ?
N2 N1 C1 116.6(2) . . ?
C2 N2 N1 104.4(2) . . ?
C7 N3 N4 112.7(2) . . ?
C7 N3 C1 125.7(3) . . ?
N4 N3 C1 121.5(3) . . ?
C9 N4 N3 104.4(3) . . ?
N1 C1 N3 111.0(2) . . ?
N1 C1 C12 116.4(2) . . ?
N3 C1 C12 110.3(2) . . ?
N2 C2 C3 110.6(3) . . ?
N2 C2 C5 120.1(3) . . ?
C3 C2 C5 129.2(3) . . ?
C4 C3 C2 107.4(3) . . ?
N1 C4 C3 105.2(3) . . ?
N1 C4 C6 124.0(3) . . ?
C3 C4 C6 130.8(3) . . ?
N3 C7 C8 105.1(3) . . ?
N3 C7 C10 122.9(3) . . ?
C8 C7 C10 132.1(3) . . ?
C7 C8 C9 107.1(3) . . ?
N4 C9 C8 110.7(3) . . ?
N4 C9 C11 120.3(3) . . ?
C8 C9 C11 129.0(3) . . ?
O1 C12 C1 101.6(2) . . ?
O1 C12 C13 108.3(2) . . ?
C1 C12 C13 117.1(3) . . ?
C16 C13 C14 110.4(3) . . ?
C16 C13 C15 109.7(3) . . ?
C14 C13 C15 107.1(3) . . ?
C16 C13 C12 111.6(3) . . ?
C14 C13 C12 110.1(2) . . ?
C15 C13 C12 107.8(3) . . ?
O2 C17 O1 126.4(3) . . ?
O2 C17 C18 125.2(3) . . ?
O1 C17 C18 108.4(3) . . ?
O3 C18 C21 108.6(3) . . ?
O3 C18 C17 109.3(3) . . ?
C21 C18 C17 112.2(2) . . ?
O4 C19 O3 121.4(4) . . ?
O4 C19 C20 127.1(4) . . ?
O3 C19 C20 111.5(4) . . ?
C22 C21 C26 118.6(3) . . ?
C22 C21 C18 119.7(3) . . ?
C26 C21 C18 121.7(3) . . ?
C23 C22 C21 121.1(3) . . ?
C24 C23 C22 119.7(4) . . ?
C25 C24 C23 120.4(4) . . ?
C24 C25 C26 120.4(3) . . ?
C25 C26 C21 119.9(3) . . ?

loop_
_geom_bond_atom_site_label_1
_geom_bond_atom_site_label_2
_geom_bond_distance
_geom_bond_site_symmetry_2
_geom_bond_publ_flag
O1 C17 1.349(4) . ?
O1 C12 1.459(3) . ?
O2 C17 1.202(4) . ?
O3 C19 1.342(5) . ?
O3 C18 1.439(4) . ?
O4 C19 1.224(5) . ?
N1 C4 1.366(4) . ?
N1 N2 1.383(3) . ?
N1 C1 1.456(4) . ?
N2 C2 1.335(4) . ?
N3 C7 1.358(4) . ?
N3 N4 1.374(3) . ?
N3 C1 1.469(4) . ?
N4 C9 1.333(4) . ?
C1 C12 1.546(4) . ?
C2 C3 1.405(5) . ?
C2 C5 1.517(4) . ?
C3 C4 1.370(4) . ?
C4 C6 1.498(4) . ?
C7 C8 1.375(4) . ?
C7 C10 1.505(4) . ?
C8 C9 1.398(4) . ?
C9 C11 1.502(4) . ?
C12 C13 1.550(4) . ?
C13 C16 1.541(5) . ?
C13 C14 1.543(4) . ?
C13 C15 1.547(5) . ?
C17 C18 1.527(4) . ?
C18 C21 1.508(5) . ?
C19 C20 1.487(5) . ?
C21 C22 1.385(5) . ?
C21 C26 1.391(4) . ?
C22 C23 1.383(5) . ?
C23 C24 1.370(5) . ?
C24 C25 1.369(5) . ?
C25 C26 1.391(5) . ?
